data_7718300
loop_
_publ_author_name
'Nugraha, Kahargyan'
'Do, Thomas H.'
'Brown, Seth N.'

_publ_section_title
;
 Bis(iminoxolene)iridium complexes over four oxidation states: from
 sodium-iridium bonding to ligand-centered radicals.
;
_journal_issue 14
_journal_name_full 'Dalton transactions (Cambridge, England : 2003)'
_journal_page_first 5896
_journal_page_last 5905
_journal_paper_doi 10.1039/d5dt00244c
_journal_volume 54
_journal_year 2025
_chemical_formula_moiety 'C41 H49 Br4 Ir N2 O2'
_chemical_formula_sum 'C41 H49 Br4 Ir N2 O2'
_chemical_formula_weight 1113.66
_chemical_name_common (Briq)2IrMe
_chemical_name_systematic (methyl)bis(N-(2,6-dibromophenyl)-4,6-di-tert-butyl-iminoxolene)iridium
_space_group_crystal_system monoclinic
_space_group_IT_number 14
_space_group_name_Hall '-P 2yn'
_space_group_name_H-M_alt 'P 1 21/n 1'
_atom_sites_solution_hydrogens mixed
_atom_sites_solution_primary direct
_atom_sites_solution_secondary difmap
_audit_creation_method SHELXL-2013
_audit_update_record
;
2025-01-19 deposited with the CCDC.	2025-03-11 downloaded from the CCDC.
;
_cell_angle_alpha 90
_cell_angle_beta 101.060(2)
_cell_angle_gamma 90
_cell_formula_units_Z 4
_cell_length_a 14.4389(12)
_cell_length_b 10.0550(8)
_cell_length_c 29.257(2)
_cell_measurement_reflns_used 9909
_cell_measurement_temperature 120(2)
_cell_measurement_theta_max 30.1725
_cell_measurement_theta_min 2.328
_cell_volume 4168.7(6)
_computing_cell_refinement 'Bruker SAINT'
_computing_data_collection 'Bruker APEX2'
_computing_data_reduction 'Bruker SAINT'
_computing_molecular_graphics 'Bruker SHELXTL'
_computing_publication_material 'Bruker SHELXTL'
_computing_structure_refinement 'SHELXL-2018/1 (Sheldrick, 2018)'
_computing_structure_solution 'SHELXT 2014/5 (Sheldrick, 2014)'
_diffrn_ambient_temperature 120(2)
_diffrn_detector_area_resol_mean 8.33
_diffrn_measured_fraction_theta_full 1.000
_diffrn_measured_fraction_theta_max 0.996
_diffrn_measurement_device_type 'Bruker APEX-II CCD'
_diffrn_measurement_method '\f and \w scans'
_diffrn_radiation_type MoK\a
_diffrn_radiation_wavelength 0.71073
_diffrn_reflns_av_R_equivalents 0.0476
_diffrn_reflns_av_unetI/netI 0.0266
_diffrn_reflns_Laue_measured_fraction_full 1.000
_diffrn_reflns_Laue_measured_fraction_max 0.996
_diffrn_reflns_limit_h_max 20
_diffrn_reflns_limit_h_min -20
_diffrn_reflns_limit_k_max 14
_diffrn_reflns_limit_k_min -14
_diffrn_reflns_limit_l_max 41
_diffrn_reflns_limit_l_min -41
_diffrn_reflns_number 107470
_diffrn_reflns_point_group_measured_fraction_full 1.000
_diffrn_reflns_point_group_measured_fraction_max 0.996
_diffrn_reflns_theta_full 25.242
_diffrn_reflns_theta_max 30.618
_diffrn_reflns_theta_min 1.720
_diffrn_source 'fine-focus sealed tube'
_exptl_absorpt_coefficient_mu 7.072
_exptl_absorpt_correction_T_max 0.552
_exptl_absorpt_correction_T_min 0.274
_exptl_absorpt_correction_type numerical
_exptl_absorpt_process_details
;
 SADABS 2016/2: Krause, L., Herbst-Irmer, R., Sheldrick G.M. & Stalke D., 
 J. Appl. Cryst. 48 (2015) 3-10
;
_exptl_crystal_colour black
_exptl_crystal_density_diffrn 1.774
_exptl_crystal_density_method 'not measured'
_exptl_crystal_description plate
_exptl_crystal_F_000 2168
_exptl_crystal_recrystallization_method 'Crystals were grown by slow evaporation of an acetonesolution of the complex.'
_exptl_crystal_size_max 0.232
_exptl_crystal_size_mid 0.157
_exptl_crystal_size_min 0.084
_exptl_transmission_factor_max 0.552
_exptl_transmission_factor_min 0.274
_refine_diff_density_max 1.706
_refine_diff_density_min -1.296
_refine_diff_density_rms 0.119
_refine_ls_extinction_method none
_refine_ls_goodness_of_fit_ref 1.095
_refine_ls_hydrogen_treatment mixed
_refine_ls_matrix_type full
_refine_ls_number_parameters 640
_refine_ls_number_reflns 12812
_refine_ls_number_restraints 0
_refine_ls_restrained_S_all 1.095
_refine_ls_R_factor_all 0.0398
_refine_ls_R_factor_gt 0.0288
_refine_ls_shift/su_max 0.001
_refine_ls_shift/su_mean 0.000
_refine_ls_structure_factor_coef Fsqd
_refine_ls_weighting_details 'w=1/[\s^2^(Fo^2^)+(0.0188P)^2^+10.3487P] where P=(Fo^2^+2Fc^2^)/3'
_refine_ls_weighting_scheme calc
_refine_ls_wR_factor_gt 0.0587
_refine_ls_wR_factor_ref 0.0617
_reflns_Friedel_coverage 0.000
_reflns_number_gt 10938
_reflns_number_total 12812
_reflns_threshold_expression 'I > 2\s(I)'
_cod_data_source_file d5dt00244c3.cif
_cod_data_source_block methyl
_cod_depositor_comments 'Adding full bibliography for 7718295--7718301.cif.'
_cod_original_cell_volume 4168.8(6)
_cod_original_sg_symbol_H-M 'P 21/n'
_cod_database_code 7718300
_shelx_space_group_comment
;
The symmetry employed for this shelxl refinement is uniquely defined
by the following loop, which should always be used as a source of
symmetry information in preference to the above space-group names.
They are only intended as comments.
;
_shelx_estimated_absorpt_t_min 0.291
_shelx_estimated_absorpt_t_max 0.588
_shelxl_version_number 2013-4

loop_
_space_group_symop_operation_xyz
'x, y, z'
'-x+1/2, y+1/2, -z+1/2'
'-x, -y, -z'
'x-1/2, -y-1/2, z-1/2'

loop_
_atom_site_label
_atom_site_type_symbol
_atom_site_fract_x
_atom_site_fract_y
_atom_site_fract_z
_atom_site_U_iso_or_equiv
_atom_site_adp_type
_atom_site_occupancy
_atom_site_site_symmetry_order
_atom_site_calc_flag
_atom_site_refinement_flags_posn
_atom_site_refinement_flags_adp
_atom_site_refinement_flags_occupancy
_atom_site_disorder_assembly
_atom_site_disorder_group
Ir Ir 0.60681(4) 0.36521(4) 0.35980(2) 0.01247(7) Uani 0.972(2) 1 d . . P . .
Ir1 Ir 0.6314(10) 0.3404(11) 0.35900(19) 0.01247(7) Uani 0.028(2) 1 d . . P . .
Br1 Br 0.57886(3) 0.74591(4) 0.32038(2) 0.03382(8) Uani 1 1 d . . . . .
Br2 Br 0.88337(2) 0.37785(4) 0.35294(2) 0.02820(7) Uani 1 1 d . . . . .
Br3 Br 0.34792(2) 0.16607(4) 0.38784(2) 0.03558(9) Uani 1 1 d . . . . .
Br4 Br 0.72738(2) 0.05774(4) 0.37013(2) 0.03224(8) Uani 1 1 d . . . . .
O1 O 0.65788(14) 0.3457(2) 0.42765(6) 0.0160(4) Uani 1 1 d . . . . .
O2 O 0.55752(15) 0.3821(2) 0.29159(6) 0.0162(4) Uani 1 1 d . . . . .
N1 N 0.70020(16) 0.5083(2) 0.36855(7) 0.0131(4) Uani 1 1 d . . . . .
N2 N 0.53505(17) 0.1999(3) 0.34860(8) 0.0161(5) Uani 1 1 d . . . . .
C1 C 0.4997(2) 0.4803(4) 0.38005(12) 0.0269(7) Uani 1 1 d . . . . .
H1A H 0.4597 0.5188 0.3524 0.040 Uiso 1 1 calc R U . . .
H1B H 0.5283 0.5519 0.4008 0.040 Uiso 1 1 calc R U . . .
H1C H 0.4613 0.4238 0.3964 0.040 Uiso 1 1 calc R U . . .
C11 C 0.71388(19) 0.4438(3) 0.44549(9) 0.0139(5) Uani 1 1 d . . . . .
C12 C 0.74253(19) 0.5343(3) 0.41372(9) 0.0138(5) Uani 1 1 d . . . . .
C13 C 0.8079(2) 0.6359(3) 0.42911(9) 0.0166(5) Uani 1 1 d . . . . .
H13 H 0.829(3) 0.695(4) 0.4055(15) 0.040(12) Uiso 1 1 d . . . . .
C14 C 0.8421(2) 0.6511(3) 0.47597(10) 0.0171(5) Uani 1 1 d . . . . .
C15 C 0.8104(2) 0.5617(3) 0.50725(10) 0.0189(6) Uani 1 1 d . . . . .
H15 H 0.835(3) 0.575(4) 0.5398(13) 0.021(9) Uiso 1 1 d . . . . .
C16 C 0.7481(2) 0.4582(3) 0.49405(9) 0.0166(5) Uani 1 1 d . . . . .
C17 C 0.7157(2) 0.3631(3) 0.52851(9) 0.0208(6) Uani 1 1 d . . . . .
C171 C 0.7485(3) 0.2212(4) 0.52066(12) 0.0276(7) Uani 1 1 d . . . . .
H17A H 0.722(3) 0.189(4) 0.4890(15) 0.034(11) Uiso 1 1 d . . . . .
H17B H 0.729(3) 0.167(4) 0.5429(15) 0.033(11) Uiso 1 1 d . . . . .
H17C H 0.812(3) 0.219(4) 0.5247(15) 0.038(12) Uiso 1 1 d . . . . .
C172 C 0.6074(3) 0.3682(4) 0.52238(12) 0.0283(7) Uani 1 1 d . . . . .
H17D H 0.581(3) 0.338(4) 0.4950(15) 0.033(11) Uiso 1 1 d . . . . .
H17E H 0.588(3) 0.454(4) 0.5249(13) 0.024(10) Uiso 1 1 d . . . . .
H17F H 0.584(3) 0.311(4) 0.5440(15) 0.040(12) Uiso 1 1 d . . . . .
C173 C 0.7566(3) 0.4022(4) 0.57872(11) 0.0295(7) Uani 1 1 d . . . . .
H17G H 0.740(3) 0.492(4) 0.5856(14) 0.034(11) Uiso 1 1 d . . . . .
H17H H 0.734(3) 0.333(4) 0.5980(14) 0.033(11) Uiso 1 1 d . . . . .
H17I H 0.826(3) 0.403(5) 0.5853(16) 0.049(13) Uiso 1 1 d . . . . .
C18 C 0.9130(2) 0.7587(3) 0.49617(11) 0.0246(7) Uani 1 1 d . . . . .
C181 C 0.9411(3) 0.8443(4) 0.45838(13) 0.0362(9) Uani 1 1 d . . . . .
H18A H 0.972(3) 0.789(4) 0.4398(14) 0.029(11) Uiso 1 1 d . . . . .
H18B H 0.892(3) 0.891(4) 0.4451(14) 0.025(10) Uiso 1 1 d . . . . .
H18C H 0.986(3) 0.902(5) 0.4726(15) 0.043(12) Uiso 1 1 d . . . . .
C182 C 1.0022(3) 0.6936(5) 0.52356(16) 0.0413(10) Uani 1 1 d . . . . .
H18D H 0.991(3) 0.643(5) 0.5479(17) 0.050(14) Uiso 1 1 d . . . . .
H18E H 1.034(3) 0.641(5) 0.5060(17) 0.043(13) Uiso 1 1 d . . . . .
H18F H 1.046(3) 0.764(5) 0.5367(15) 0.042(12) Uiso 1 1 d . . . . .
C183 C 0.8697(4) 0.8480(5) 0.52919(17) 0.0429(11) Uani 1 1 d . . . . .
H18G H 0.916(4) 0.908(5) 0.5437(17) 0.056(14) Uiso 1 1 d . . . . .
H18H H 0.818(4) 0.892(5) 0.5106(18) 0.055(16) Uiso 1 1 d . . . . .
H18I H 0.853(4) 0.801(6) 0.553(2) 0.074(18) Uiso 1 1 d . . . . .
C21 C 0.50128(19) 0.2843(3) 0.27325(9) 0.0140(5) Uani 1 1 d . . . . .
C22 C 0.48854(19) 0.1783(3) 0.30348(9) 0.0146(5) Uani 1 1 d . . . . .
C23 C 0.4342(2) 0.0660(3) 0.28716(10) 0.0157(5) Uani 1 1 d . . . . .
H23 H 0.429(2) 0.006(4) 0.3094(12) 0.017(9) Uiso 1 1 d . . . . .
C24 C 0.3897(2) 0.0605(3) 0.24116(10) 0.0150(5) Uani 1 1 d . . . . .
C25 C 0.4028(2) 0.1679(3) 0.21148(9) 0.0155(5) Uani 1 1 d . . . . .
H25 H 0.374(2) 0.158(3) 0.1795(11) 0.008(7) Uiso 1 1 d . . . . .
C26 C 0.4569(2) 0.2797(3) 0.22542(9) 0.0148(5) Uani 1 1 d . . . . .
C27 C 0.4696(2) 0.3928(3) 0.19206(9) 0.0175(6) Uani 1 1 d . . . . .
C271 C 0.4123(3) 0.3683(4) 0.14316(11) 0.0278(7) Uani 1 1 d . . . . .
H27A H 0.419(3) 0.448(4) 0.1233(14) 0.034(11) Uiso 1 1 d . . . . .
H27B H 0.431(3) 0.296(4) 0.1302(13) 0.024(10) Uiso 1 1 d . . . . .
H27C H 0.345(3) 0.360(4) 0.1436(13) 0.028(10) Uiso 1 1 d . . . . .
C272 C 0.4359(3) 0.5248(3) 0.20927(12) 0.0261(7) Uani 1 1 d . . . . .
H27D H 0.468(2) 0.545(4) 0.2414(13) 0.020(9) Uiso 1 1 d . . . . .
H27E H 0.367(3) 0.525(4) 0.2094(13) 0.024(10) Uiso 1 1 d . . . . .
H27F H 0.451(3) 0.603(4) 0.1901(15) 0.038(12) Uiso 1 1 d . . . . .
C273 C 0.5738(2) 0.4066(4) 0.18813(12) 0.0250(7) Uani 1 1 d . . . . .
H27G H 0.584(2) 0.478(4) 0.1667(12) 0.019(9) Uiso 1 1 d . . . . .
H27H H 0.598(3) 0.324(4) 0.1756(13) 0.024(10) Uiso 1 1 d . . . . .
H27I H 0.614(3) 0.426(4) 0.2175(14) 0.031(11) Uiso 1 1 d . . . . .
C28 C 0.3276(2) -0.0570(3) 0.22084(10) 0.0165(5) Uani 1 1 d . . . . .
C281 C 0.3172(2) -0.1612(3) 0.25767(12) 0.0243(7) Uani 1 1 d . . . . .
H28A H 0.377(3) -0.205(4) 0.2711(13) 0.023(9) Uiso 1 1 d . . . . .
H28B H 0.292(3) -0.122(4) 0.2831(13) 0.021(9) Uiso 1 1 d . . . . .
H28C H 0.275(3) -0.225(4) 0.2440(14) 0.031(11) Uiso 1 1 d . . . . .
C282 C 0.2285(2) -0.0076(3) 0.19907(11) 0.0199(6) Uani 1 1 d . . . . .
H28D H 0.230(2) 0.051(4) 0.1738(12) 0.015(8) Uiso 1 1 d . . . . .
H28E H 0.192(3) -0.077(4) 0.1871(13) 0.024(9) Uiso 1 1 d . . . . .
H28F H 0.198(3) 0.031(4) 0.2215(13) 0.027(10) Uiso 1 1 d . . . . .
C283 C 0.3726(2) -0.1240(3) 0.18306(12) 0.0247(6) Uani 1 1 d . . . . .
H28G H 0.379(3) -0.055(4) 0.1581(13) 0.026(10) Uiso 1 1 d . . . . .
H28H H 0.334(2) -0.195(4) 0.1701(12) 0.017(9) Uiso 1 1 d . . . . .
H28I H 0.431(3) -0.160(4) 0.1973(14) 0.034(11) Uiso 1 1 d . . . . .
C31 C 0.7338(2) 0.5663(3) 0.33081(9) 0.0165(5) Uani 1 1 d . . . . .
C32 C 0.6853(2) 0.6664(3) 0.30356(11) 0.0225(6) Uani 1 1 d . . . . .
C33 C 0.7140(3) 0.7111(4) 0.26344(12) 0.0321(8) Uani 1 1 d . . . . .
H33 H 0.681(3) 0.773(4) 0.2472(15) 0.036(12) Uiso 1 1 d . . . . .
C34 C 0.7929(3) 0.6584(4) 0.25113(12) 0.0339(9) Uani 1 1 d . . . . .
H34 H 0.814(3) 0.691(4) 0.2245(16) 0.042(12) Uiso 1 1 d . . . . .
C35 C 0.8447(3) 0.5603(4) 0.27774(11) 0.0286(7) Uani 1 1 d . . . . .
H35 H 0.901(3) 0.524(4) 0.2681(14) 0.034(11) Uiso 1 1 d . . . . .
C36 C 0.8148(2) 0.5154(3) 0.31716(10) 0.0202(6) Uani 1 1 d . . . . .
C41 C 0.5383(2) 0.0988(3) 0.38264(9) 0.0164(5) Uani 1 1 d . . . . .
C42 C 0.4628(2) 0.0709(3) 0.40446(10) 0.0224(6) Uani 1 1 d . . . . .
C43 C 0.4687(3) -0.0260(4) 0.43858(12) 0.0307(8) Uani 1 1 d . . . . .
H43 H 0.420(3) -0.035(5) 0.4517(16) 0.045(13) Uiso 1 1 d . . . . .
C44 C 0.5515(3) -0.0976(4) 0.45179(12) 0.0325(8) Uani 1 1 d . . . . .
H44 H 0.555(3) -0.160(5) 0.4757(17) 0.052(14) Uiso 1 1 d . . . . .
C45 C 0.6278(3) -0.0718(4) 0.43120(11) 0.0271(7) Uani 1 1 d . . . . .
H45 H 0.680(3) -0.123(4) 0.4389(14) 0.030(11) Uiso 1 1 d . . . . .
C46 C 0.6209(2) 0.0254(3) 0.39747(10) 0.0220(6) Uani 1 1 d . . . . .

loop_
_atom_site_aniso_label
_atom_site_aniso_U_11
_atom_site_aniso_U_22
_atom_site_aniso_U_33
_atom_site_aniso_U_23
_atom_site_aniso_U_13
_atom_site_aniso_U_12
Ir 0.01307(13) 0.01509(8) 0.00882(4) -0.00116(4) 0.00105(4) -0.00367(9)
Ir1 0.01307(13) 0.01509(8) 0.00882(4) -0.00116(4) 0.00105(4) -0.00367(9)
Br1 0.03399(19) 0.02359(17) 0.0407(2) 0.00123(14) -0.00093(15) 0.00766(14)
Br2 0.02288(15) 0.03602(19) 0.02637(15) -0.00043(13) 0.00636(12) 0.00679(14)
Br3 0.02081(16) 0.0471(2) 0.0410(2) 0.01189(16) 0.01139(14) 0.00133(15)
Br4 0.02348(16) 0.0385(2) 0.03700(18) 0.00940(15) 0.01158(14) 0.00454(14)
O1 0.0189(10) 0.0189(10) 0.0090(8) 0.0009(7) -0.0004(7) -0.0053(8)
O2 0.0221(10) 0.0163(10) 0.0089(8) -0.0013(7) 0.0000(7) -0.0064(8)
N1 0.0164(11) 0.0140(11) 0.0088(9) -0.0008(8) 0.0018(8) -0.0028(9)
N2 0.0178(12) 0.0202(12) 0.0095(10) 0.0014(9) 0.0009(8) -0.0047(9)
C1 0.0159(14) 0.0324(18) 0.0285(16) 0.0034(14) -0.0059(12) -0.0108(13)
C11 0.0140(12) 0.0165(13) 0.0107(11) -0.0017(9) 0.0007(9) -0.0016(10)
C12 0.0131(12) 0.0171(13) 0.0106(11) -0.0025(9) 0.0005(9) -0.0026(10)
C13 0.0174(13) 0.0173(13) 0.0142(11) -0.0028(11) 0.0013(10) -0.0036(11)
C14 0.0170(13) 0.0181(14) 0.0152(12) -0.0028(10) 0.0003(10) -0.0024(11)
C15 0.0207(14) 0.0230(15) 0.0116(12) -0.0022(10) -0.0008(10) -0.0032(12)
C16 0.0173(13) 0.0205(14) 0.0111(11) -0.0009(10) 0.0004(10) -0.0022(11)
C17 0.0242(15) 0.0260(15) 0.0114(11) 0.0027(11) 0.0012(10) -0.0056(13)
C171 0.036(2) 0.0253(17) 0.0203(15) 0.0046(13) 0.0015(14) -0.0034(15)
C172 0.0284(17) 0.039(2) 0.0191(14) 0.0029(15) 0.0082(12) -0.0043(16)
C173 0.042(2) 0.0318(19) 0.0125(13) 0.0026(12) 0.0005(13) -0.0067(16)
C18 0.0283(16) 0.0264(16) 0.0179(14) -0.0061(12) 0.0014(12) -0.0107(13)
C181 0.045(2) 0.034(2) 0.0265(17) -0.0053(15) -0.0004(16) -0.0255(19)
C182 0.029(2) 0.049(3) 0.040(2) 0.002(2) -0.0108(17) -0.0152(19)
C183 0.056(3) 0.035(2) 0.042(2) -0.0226(19) 0.019(2) -0.022(2)
C21 0.0152(12) 0.0152(13) 0.0106(11) -0.0013(9) 0.0004(9) -0.0038(10)
C22 0.0143(12) 0.0167(13) 0.0118(11) 0.0007(9) 0.0003(9) -0.0026(10)
C23 0.0179(13) 0.0146(13) 0.0140(12) 0.0023(10) 0.0015(10) -0.0030(10)
C24 0.0146(13) 0.0125(12) 0.0170(12) -0.0008(10) 0.0005(10) -0.0018(10)
C25 0.0185(13) 0.0150(13) 0.0117(11) -0.0008(9) -0.0002(10) 0.0002(10)
C26 0.0165(13) 0.0162(13) 0.0112(11) -0.0001(10) 0.0015(9) -0.0033(10)
C27 0.0257(15) 0.0150(13) 0.0111(11) 0.0003(9) 0.0019(10) -0.0021(11)
C271 0.041(2) 0.0258(16) 0.0142(13) 0.0046(13) -0.0005(13) -0.0049(16)
C272 0.038(2) 0.0170(15) 0.0229(15) 0.0027(12) 0.0062(14) 0.0018(14)
C273 0.0267(17) 0.0278(17) 0.0218(15) 0.0059(13) 0.0079(13) -0.0036(13)
C28 0.0158(13) 0.0134(13) 0.0184(13) -0.0017(10) -0.0015(10) -0.0021(10)
C281 0.0243(16) 0.0162(15) 0.0286(16) 0.0035(12) -0.0046(13) -0.0079(12)
C282 0.0180(14) 0.0192(15) 0.0207(14) -0.0028(11) -0.0008(11) -0.0007(12)
C283 0.0227(15) 0.0181(15) 0.0325(16) -0.0091(13) 0.0029(13) -0.0016(13)
C31 0.0188(13) 0.0177(14) 0.0120(12) -0.0017(10) 0.0006(10) -0.0072(11)
C32 0.0283(16) 0.0186(15) 0.0187(13) 0.0012(11) -0.0001(12) -0.0042(12)
C33 0.046(2) 0.0258(18) 0.0208(15) 0.0080(13) -0.0041(14) -0.0115(16)
C34 0.049(2) 0.036(2) 0.0176(14) 0.0017(13) 0.0102(15) -0.0191(17)
C35 0.0311(18) 0.0353(19) 0.0212(15) -0.0047(13) 0.0099(13) -0.0151(15)
C36 0.0233(15) 0.0232(15) 0.0141(12) -0.0041(11) 0.0038(11) -0.0084(12)
C41 0.0195(14) 0.0177(13) 0.0116(11) 0.0020(10) 0.0018(10) -0.0055(11)
C42 0.0189(14) 0.0291(17) 0.0189(13) 0.0047(12) 0.0030(11) -0.0030(12)
C43 0.0304(18) 0.040(2) 0.0242(16) 0.0103(14) 0.0112(14) -0.0087(16)
C44 0.042(2) 0.0308(18) 0.0228(16) 0.0131(14) 0.0026(14) -0.0063(16)
C45 0.0315(18) 0.0267(17) 0.0218(15) 0.0078(13) 0.0016(13) 0.0015(14)
C46 0.0250(15) 0.0257(16) 0.0163(13) 0.0010(11) 0.0065(11) -0.0059(13)

loop_
_atom_type_symbol
_atom_type_description
_atom_type_scat_dispersion_real
_atom_type_scat_dispersion_imag
_atom_type_scat_source
C C 0.0033 0.0016 'International Tables Vol C Tables 4.2.6.8 and 6.1.1.4'
H H 0.0000 0.0000 'International Tables Vol C Tables 4.2.6.8 and 6.1.1.4'
N N 0.0061 0.0033 'International Tables Vol C Tables 4.2.6.8 and 6.1.1.4'
O O 0.0106 0.0060 'International Tables Vol C Tables 4.2.6.8 and 6.1.1.4'
Br Br -0.2901 2.4595 'International Tables Vol C Tables 4.2.6.8 and 6.1.1.4'
Ir Ir -1.4442 7.9887 'International Tables Vol C Tables 4.2.6.8 and 6.1.1.4'

loop_
_geom_angle_atom_site_label_1
_geom_angle_atom_site_label_2
_geom_angle_atom_site_label_3
_geom_angle
_geom_angle_site_symmetry_1
_geom_angle_site_symmetry_3
_geom_angle_publ_flag
N2 Ir N1 168.21(11) . . ?
N2 Ir O1 99.57(9) . . ?
N1 Ir O1 80.09(9) . . ?
N2 Ir O2 80.13(9) . . ?
N1 Ir O2 99.97(8) . . ?
O1 Ir O2 178.85(10) . . ?
N2 Ir C1 96.92(12) . . ?
N1 Ir C1 94.81(11) . . ?
O1 Ir C1 85.71(11) . . ?
O2 Ir C1 95.42(11) . . ?
C11 O1 Ir 113.75(16) . . ?
C21 O2 Ir 114.61(16) . . ?
C12 N1 C31 121.2(2) . . ?
C12 N1 Ir 115.81(18) . . ?
C31 N1 Ir 122.20(17) . . ?
C22 N2 C41 120.3(2) . . ?
C22 N2 Ir 116.07(18) . . ?
C41 N2 Ir 123.19(18) . . ?
Ir C1 H1A 109.5 . . ?
Ir C1 H1B 109.5 . . ?
H1A C1 H1B 109.5 . . ?
Ir C1 H1C 109.5 . . ?
H1A C1 H1C 109.5 . . ?
H1B C1 H1C 109.5 . . ?
O1 C11 C12 117.1(2) . . ?
O1 C11 C16 122.8(2) . . ?
C12 C11 C16 120.1(2) . . ?
N1 C12 C13 126.6(3) . . ?
N1 C12 C11 112.2(2) . . ?
C13 C12 C11 121.3(2) . . ?
C14 C13 C12 119.4(3) . . ?
C14 C13 H13 121(3) . . ?
C12 C13 H13 119(2) . . ?
C13 C14 C15 118.3(3) . . ?
C13 C14 C18 123.4(3) . . ?
C15 C14 C18 118.3(2) . . ?
C16 C15 C14 124.8(3) . . ?
C16 C15 H15 119(2) . . ?
C14 C15 H15 117(2) . . ?
C15 C16 C11 116.1(3) . . ?
C15 C16 C17 123.6(2) . . ?
C11 C16 C17 120.4(3) . . ?
C173 C17 C16 111.3(3) . . ?
C173 C17 C171 108.1(3) . . ?
C16 C17 C171 110.0(3) . . ?
C173 C17 C172 107.5(3) . . ?
C16 C17 C172 109.6(3) . . ?
C171 C17 C172 110.4(3) . . ?
C17 C171 H17A 112(2) . . ?
C17 C171 H17B 107(3) . . ?
H17A C171 H17B 111(3) . . ?
C17 C171 H17C 110(3) . . ?
H17A C171 H17C 108(4) . . ?
H17B C171 H17C 109(4) . . ?
C17 C172 H17D 110(3) . . ?
C17 C172 H17E 110(2) . . ?
H17D C172 H17E 108(4) . . ?
C17 C172 H17F 112(3) . . ?
H17D C172 H17F 105(4) . . ?
H17E C172 H17F 111(3) . . ?
C17 C173 H17G 112(2) . . ?
C17 C173 H17H 105(2) . . ?
H17G C173 H17H 115(3) . . ?
C17 C173 H17I 112(3) . . ?
H17G C173 H17I 104(4) . . ?
H17H C173 H17I 109(4) . . ?
C181 C18 C182 108.0(3) . . ?
C181 C18 C14 111.9(3) . . ?
C182 C18 C14 109.6(3) . . ?
C181 C18 C183 108.9(3) . . ?
C182 C18 C183 108.9(3) . . ?
C14 C18 C183 109.5(3) . . ?
C18 C181 H18A 108(2) . . ?
C18 C181 H18B 109(3) . . ?
H18A C181 H18B 119(4) . . ?
C18 C181 H18C 107(3) . . ?
H18A C181 H18C 105(4) . . ?
H18B C181 H18C 108(4) . . ?
C18 C182 H18D 113(3) . . ?
C18 C182 H18E 114(3) . . ?
H18D C182 H18E 107(4) . . ?
C18 C182 H18F 108(3) . . ?
H18D C182 H18F 107(4) . . ?
H18E C182 H18F 107(4) . . ?
C18 C183 H18G 109(3) . . ?
C18 C183 H18H 107(3) . . ?
H18G C183 H18H 111(4) . . ?
C18 C183 H18I 112(4) . . ?
H18G C183 H18I 105(5) . . ?
H18H C183 H18I 113(5) . . ?
O2 C21 C22 116.6(2) . . ?
O2 C21 C26 123.3(2) . . ?
C22 C21 C26 120.1(2) . . ?
N2 C22 C23 126.1(3) . . ?
N2 C22 C21 112.4(2) . . ?
C23 C22 C21 121.5(2) . . ?
C24 C23 C22 119.3(3) . . ?
C24 C23 H23 126(2) . . ?
C22 C23 H23 114(2) . . ?
C23 C24 C25 118.4(3) . . ?
C23 C24 C28 122.6(3) . . ?
C25 C24 C28 119.0(2) . . ?
C26 C25 C24 124.8(3) . . ?
C26 C25 H25 119.4(19) . . ?
C24 C25 H25 115.8(19) . . ?
C25 C26 C21 116.0(2) . . ?
C25 C26 C27 123.0(2) . . ?
C21 C26 C27 121.1(2) . . ?
C271 C27 C272 107.3(3) . . ?
C271 C27 C26 111.5(2) . . ?
C272 C27 C26 110.4(2) . . ?
C271 C27 C273 107.9(3) . . ?
C272 C27 C273 108.9(3) . . ?
C26 C27 C273 110.7(2) . . ?
C27 C271 H27A 109(2) . . ?
C27 C271 H27B 112(3) . . ?
H27A C271 H27B 110(3) . . ?
C27 C271 H27C 111(2) . . ?
H27A C271 H27C 106(3) . . ?
H27B C271 H27C 109(3) . . ?
C27 C272 H27D 112(2) . . ?
C27 C272 H27E 112(2) . . ?
H27D C272 H27E 106(3) . . ?
C27 C272 H27F 112(2) . . ?
H27D C272 H27F 105(3) . . ?
H27E C272 H27F 109(3) . . ?
C27 C273 H27G 112(2) . . ?
C27 C273 H27H 111(2) . . ?
H27G C273 H27H 106(3) . . ?
C27 C273 H27I 113(2) . . ?
H27G C273 H27I 107(3) . . ?
H27H C273 H27I 108(3) . . ?
C281 C28 C24 112.6(2) . . ?
C281 C28 C282 107.7(3) . . ?
C24 C28 C282 110.0(2) . . ?
C281 C28 C283 108.5(3) . . ?
C24 C28 C283 108.6(2) . . ?
C282 C28 C283 109.4(2) . . ?
C28 C281 H28A 113(2) . . ?
C28 C281 H28B 111(2) . . ?
H28A C281 H28B 108(3) . . ?
C28 C281 H28C 109(2) . . ?
H28A C281 H28C 108(3) . . ?
H28B C281 H28C 107(3) . . ?
C28 C282 H28D 112(2) . . ?
C28 C282 H28E 110(2) . . ?
H28D C282 H28E 106(3) . . ?
C28 C282 H28F 111(2) . . ?
H28D C282 H28F 112(3) . . ?
H28E C282 H28F 106(3) . . ?
C28 C283 H28G 109(2) . . ?
C28 C283 H28H 109(2) . . ?
H28G C283 H28H 111(3) . . ?
C28 C283 H28I 108(3) . . ?
H28G C283 H28I 112(3) . . ?
H28H C283 H28I 108(3) . . ?
C32 C31 C36 117.2(3) . . ?
C32 C31 N1 122.4(3) . . ?
C36 C31 N1 120.1(3) . . ?
C31 C32 C33 121.3(3) . . ?
C31 C32 Br1 120.4(2) . . ?
C33 C32 Br1 118.3(3) . . ?
C34 C33 C32 119.7(3) . . ?
C34 C33 H33 122(3) . . ?
C32 C33 H33 118(3) . . ?
C33 C34 C35 121.1(3) . . ?
C33 C34 H34 120(3) . . ?
C35 C34 H34 119(3) . . ?
C36 C35 C34 118.7(3) . . ?
C36 C35 H35 122(2) . . ?
C34 C35 H35 119(2) . . ?
C35 C36 C31 121.9(3) . . ?
C35 C36 Br2 119.1(3) . . ?
C31 C36 Br2 119.0(2) . . ?
C42 C41 C46 116.5(3) . . ?
C42 C41 N2 122.9(3) . . ?
C46 C41 N2 120.5(3) . . ?
C43 C42 C41 121.8(3) . . ?
C43 C42 Br3 118.0(2) . . ?
C41 C42 Br3 120.2(2) . . ?
C44 C43 C42 119.8(3) . . ?
C44 C43 H43 123(3) . . ?
C42 C43 H43 117(3) . . ?
C45 C44 C43 120.0(3) . . ?
C45 C44 H44 121(3) . . ?
C43 C44 H44 119(3) . . ?
C44 C45 C46 119.5(3) . . ?
C44 C45 H45 119(3) . . ?
C46 C45 H45 122(3) . . ?
C45 C46 C41 122.4(3) . . ?
C45 C46 Br4 118.2(3) . . ?
C41 C46 Br4 119.4(2) . . ?

loop_
_geom_bond_atom_site_label_1
_geom_bond_atom_site_label_2
_geom_bond_distance
_geom_bond_site_symmetry_2
_geom_bond_publ_flag
Ir N2 1.953(2) . ?
Ir N1 1.955(2) . ?
Ir O1 1.9903(18) . ?
Ir O2 1.9931(18) . ?
Ir C1 2.105(4) . ?
Br1 C32 1.880(3) . ?
Br2 C36 1.895(3) . ?
Br3 C42 1.896(3) . ?
Br4 C46 1.892(3) . ?
O1 C11 1.318(3) . ?
O2 C21 1.322(3) . ?
N1 C12 1.371(3) . ?
N1 C31 1.414(3) . ?
N2 C22 1.379(3) . ?
N2 C41 1.417(4) . ?
C1 H1A 0.9800 . ?
C1 H1B 0.9800 . ?
C1 H1C 0.9800 . ?
C11 C12 1.418(4) . ?
C11 C16 1.419(4) . ?
C12 C13 1.405(4) . ?
C13 C14 1.374(4) . ?
C13 H13 1.00(4) . ?
C14 C15 1.420(4) . ?
C14 C18 1.528(4) . ?
C15 C16 1.382(4) . ?
C15 H15 0.96(4) . ?
C16 C17 1.526(4) . ?
C17 C173 1.526(4) . ?
C17 C171 1.534(5) . ?
C17 C172 1.540(5) . ?
C171 H17A 0.99(4) . ?
C171 H17B 0.93(4) . ?
C171 H17C 0.91(4) . ?
C172 H17D 0.87(4) . ?
C172 H17E 0.92(4) . ?
C172 H17F 0.96(5) . ?
C173 H17G 0.97(4) . ?
C173 H17H 0.99(4) . ?
C173 H17I 0.98(5) . ?
C18 C181 1.517(5) . ?
C18 C182 1.528(6) . ?
C18 C183 1.537(5) . ?
C181 H18A 0.95(4) . ?
C181 H18B 0.88(4) . ?
C181 H18C 0.90(5) . ?
C182 H18D 0.91(5) . ?
C182 H18E 0.92(5) . ?
C182 H18F 0.98(5) . ?
C183 H18G 0.94(5) . ?
C183 H18H 0.95(5) . ?
C183 H18I 0.91(6) . ?
C21 C22 1.419(4) . ?
C21 C26 1.424(4) . ?
C22 C23 1.406(4) . ?
C23 C24 1.377(4) . ?
C23 H23 0.90(3) . ?
C24 C25 1.421(4) . ?
C24 C28 1.532(4) . ?
C25 C26 1.385(4) . ?
C25 H25 0.95(3) . ?
C26 C27 1.533(4) . ?
C27 C271 1.530(4) . ?
C27 C272 1.532(4) . ?
C27 C273 1.536(5) . ?
C271 H27A 1.00(4) . ?
C271 H27B 0.88(4) . ?
C271 H27C 0.97(4) . ?
C272 H27D 0.99(4) . ?
C272 H27E 1.00(4) . ?
C272 H27F 1.01(4) . ?
C273 H27G 0.98(4) . ?
C273 H27H 1.00(4) . ?
C273 H27I 0.96(4) . ?
C28 C281 1.532(4) . ?
C28 C282 1.533(4) . ?
C28 C283 1.541(4) . ?
C281 H28A 0.99(4) . ?
C281 H28B 0.97(4) . ?
C281 H28C 0.93(4) . ?
C282 H28D 0.95(4) . ?
C282 H28E 0.90(4) . ?
C282 H28F 0.94(4) . ?
C283 H28G 1.02(4) . ?
C283 H28H 0.94(4) . ?
C283 H28I 0.93(4) . ?
C31 C32 1.387(4) . ?
C31 C36 1.403(4) . ?
C32 C33 1.393(5) . ?
C33 C34 1.365(6) . ?
C33 H33 0.87(4) . ?
C34 C35 1.384(6) . ?
C34 H34 0.94(4) . ?
C35 C36 1.383(4) . ?
C35 H35 0.98(4) . ?
C41 C42 1.394(4) . ?
C41 C46 1.399(4) . ?
C42 C43 1.385(4) . ?
C43 C44 1.385(6) . ?
C43 H43 0.86(5) . ?
C44 C45 1.377(5) . ?
C44 H44 0.93(5) . ?
C45 C46 1.379(4) . ?
C45 H45 0.91(4) . ?
